data_4133458
loop_
_publ_author_name
'Li, Errui'
'Jie, Kecheng'
'Zhou, Yujuan'
'Zhao, Run'
'Huang, Feihe'

_publ_section_title
;
 Post-Synthetic Modification of Nonporous Adaptive Crystals of
 Pillar[4]arene[1]quinone by Capturing Vaporized Amines.
;
_journal_issue 44
_journal_name_full 'Journal of the American Chemical Society'
_journal_page_first 15070
_journal_page_last 15079
_journal_paper_doi 10.1021/jacs.8b10192
_journal_volume 140
_journal_year 2018
_chemical_formula_moiety 'C59 H78 N2 O10, O, C4 H11 N'
_chemical_formula_sum 'C63 H89 N3 O11'
_chemical_formula_weight 1064.37
_space_group_crystal_system triclinic
_space_group_IT_number 2
_space_group_name_Hall '-P 1'
_space_group_name_H-M_alt 'P -1'
_atom_sites_solution_hydrogens geom
_audit_creation_date 2017-11-22
_audit_creation_method
;
Olex2 1.2
(compiled 2017.03.28 svn.r3405 for OlexSys, GUI svn.r5381)
;
_cell_angle_alpha 96.046(4)
_cell_angle_beta 101.187(4)
_cell_angle_gamma 114.345(5)
_cell_formula_units_Z 2
_cell_length_a 12.2429(6)
_cell_length_b 12.5858(7)
_cell_length_c 22.1870(9)
_cell_measurement_reflns_used 4744
_cell_measurement_temperature 150.0
_cell_measurement_theta_max 29.3859
_cell_measurement_theta_min 2.9892
_cell_volume 2989.2(3)
_computing_cell_refinement
;
CrysAlisPro, Agilent Technologies,
Version 1.171.35.11 (release 16-05-2011 CrysAlis171 .NET)
(compiled May 16 2011,17:55:39)
;
_computing_data_collection
;
CrysAlisPro, Agilent Technologies,
Version 1.171.35.11 (release 16-05-2011 CrysAlis171 .NET)
(compiled May 16 2011,17:55:39)
;
_computing_data_reduction
;
CrysAlisPro, Agilent Technologies,
Version 1.171.35.11 (release 16-05-2011 CrysAlis171 .NET)
(compiled May 16 2011,17:55:39)
;
_computing_molecular_graphics 'Olex2 (Dolomanov et al., 2009)'
_computing_publication_material 'Olex2 (Dolomanov et al., 2009)'
_computing_structure_refinement 'ShelXL (Sheldrick, 2015)'
_computing_structure_solution 'ShelXS (Sheldrick, 2008)'
_diffrn_ambient_temperature 150.0
_diffrn_detector_area_resol_mean 10.3592
_diffrn_measured_fraction_theta_full 0.995
_diffrn_measured_fraction_theta_max 0.995
_diffrn_measurement_details
;
#__ type_ start__ end____ width___ exp.time_
  1 omega  -74.00   20.00   1.0000    6.0000
omega____ theta____ kappa____ phi______ frames
    -      -11.6246  -77.0000  -90.0000 94

#__ type_ start__ end____ width___ exp.time_
  2 omega  -62.00   38.00   1.0000    6.0000
omega____ theta____ kappa____ phi______ frames
    -       11.9371  -38.0000   30.0000 100

#__ type_ start__ end____ width___ exp.time_
  3 omega  -13.00   76.00   1.0000    6.0000
omega____ theta____ kappa____ phi______ frames
    -       11.9371   38.0000 -150.0000 89
;
_diffrn_measurement_device_type 'Xcalibur, Atlas, Gemini ultra'
_diffrn_measurement_method '\w scans'
_diffrn_orient_matrix_UB_11 0.0641382000
_diffrn_orient_matrix_UB_12 0.0328865000
_diffrn_orient_matrix_UB_13 0.0022161000
_diffrn_orient_matrix_UB_21 -0.0112886000
_diffrn_orient_matrix_UB_22 0.0469239000
_diffrn_orient_matrix_UB_23 -0.0102599000
_diffrn_orient_matrix_UB_31 0.0100352000
_diffrn_orient_matrix_UB_32 0.0267360000
_diffrn_orient_matrix_UB_33 0.0316152000
_diffrn_radiation_monochromator graphite
_diffrn_radiation_type MoK\a
_diffrn_radiation_wavelength 0.71073
_diffrn_reflns_av_R_equivalents 0.0341
_diffrn_reflns_av_unetI/netI 0.0576
_diffrn_reflns_Laue_measured_fraction_full 0.995
_diffrn_reflns_Laue_measured_fraction_max 0.995
_diffrn_reflns_limit_h_max 14
_diffrn_reflns_limit_h_min -13
_diffrn_reflns_limit_k_max 15
_diffrn_reflns_limit_k_min -13
_diffrn_reflns_limit_l_max 22
_diffrn_reflns_limit_l_min -26
_diffrn_reflns_number 18972
_diffrn_reflns_point_group_measured_fraction_full 0.995
_diffrn_reflns_point_group_measured_fraction_max 0.995
_diffrn_reflns_theta_full 25.242
_diffrn_reflns_theta_max 25.350
_diffrn_reflns_theta_min 2.995
_diffrn_source 'Enhance (Mo) X-ray Source'
_exptl_absorpt_coefficient_mu 0.080
_exptl_absorpt_correction_T_max 1.00000
_exptl_absorpt_correction_T_min 0.92122
_exptl_absorpt_correction_type multi-scan
_exptl_absorpt_process_details
;
CrysAlisPro, Agilent Technologies,
Version 1.171.35.11 (release 16-05-2011 CrysAlis171 .NET)
(compiled May 16 2011,17:55:39)
Empirical absorption correction using spherical harmonics,
 implemented in SCALE3 ABSPACK scaling algorithm.
;
_exptl_crystal_colour red
_exptl_crystal_colour_primary red
_exptl_crystal_density_diffrn 1.183
_exptl_crystal_description plate
_exptl_crystal_F_000 1152
_exptl_crystal_size_max 0.48
_exptl_crystal_size_mid 0.43
_exptl_crystal_size_min 0.2
_refine_diff_density_max 1.394
_refine_diff_density_min -0.537
_refine_diff_density_rms 0.067
_refine_ls_extinction_method none
_refine_ls_goodness_of_fit_ref 1.040
_refine_ls_hydrogen_treatment constr
_refine_ls_matrix_type full
_refine_ls_number_parameters 689
_refine_ls_number_reflns 10886
_refine_ls_number_restraints 7
_refine_ls_restrained_S_all 1.051
_refine_ls_R_factor_all 0.1110
_refine_ls_R_factor_gt 0.0792
_refine_ls_shift/su_max 0.000
_refine_ls_shift/su_mean 0.000
_refine_ls_structure_factor_coef Fsqd
_refine_ls_weighting_details 'w=1/[\s^2^(Fo^2^)+(0.1218P)^2^+2.9039P] where P=(Fo^2^+2Fc^2^)/3'
_refine_ls_weighting_scheme calc
_refine_ls_wR_factor_gt 0.2139
_refine_ls_wR_factor_ref 0.2472
_reflns_Friedel_coverage 0.000
_reflns_number_gt 7544
_reflns_number_total 10886
_reflns_threshold_expression 'I > 2\s(I)'
_cod_data_source_file ja8b10192_si_003.cif
_cod_data_source_block 170929_ler_p5q_41
_cod_database_code 4133458
_shelx_shelxl_version_number 2016/6
_chemical_oxdiff_formula 'c h n o p f'
_shelx_space_group_comment
;
The symmetry employed for this shelxl refinement is uniquely defined
by the following loop, which should always be used as a source of
symmetry information in preference to the above space-group names.
They are only intended as comments.
;
_shelx_estimated_absorpt_t_max 0.984
_shelx_estimated_absorpt_t_min 0.963
_reflns_odcompleteness_completeness 99.53
_reflns_odcompleteness_iscentric 1
_reflns_odcompleteness_theta 26.32
_olex2_refinement_description
;
1. Fixed Uiso
 At 1.2 times of:
  All C(H) groups, All C(H,H) groups, All N(H) groups, All N(H,H) groups
 At 1.5 times of:
  All C(H,H,H) groups
2. Restrained distances
 C63-C62 = C62-C61 = C61-C60 = N3-C60
 1.53 with sigma of 0.01
 C63-C61
 2.53 with sigma of 0.02
 C62-C60
 2.53 with sigma of 0.01
 C61-N3
 2.53 with sigma of 0.02
3. Others
 Fixed Sof: O11(0.5) O12(0.5)
4.a Secondary CH2 refined with riding coordinates:
 C1(H1A,H1B), C8(H8A,H8B), C9(H9A,H9B), C10(H10A,H10B), C12(H12A,H12B),
 C13(H13A,H13B), C14(H14A,H14B), C16(H16A,H16B), C23(H23A,H23B), C25(H25A,H25B),
  C27(H27A,H27B), C34(H34A,H34B), C36(H36A,H36B), C38(H38A,H38B), C45(H45A,
 H45B), C47(H47A,H47B), C49(H49A,H49B), C56(H56A,H56B), C58(H58A,H58B),
 C60(H60A,H60B), C61(H61A,H61B), C62(H62A,H62B)
4.b Aromatic/amide H refined with riding coordinates:
 N1(H1), N2(H2), C19(H19), C22(H22), C30(H30), C33(H33), C41(H41), C44(H44),
 C52(H52), C55(H55)
4.c X=CH2 refined with riding coordinates:
 N3(H3A,H3B)
4.d Idealised Me refined as rotating group:
 C11(H11A,H11B,H11C), C15(H15A,H15B,H15C), C24(H24A,H24B,H24C), C26(H26A,H26B,
 H26C), C35(H35A,H35B,H35C), C37(H37A,H37B,H37C), C46(H46A,H46B,H46C), C48(H48A,
 H48B,H48C), C57(H57A,H57B,H57C), C59(H59A,H59B,H59C), C63(H63A,H63B,H63C)
;
_olex2_submission_special_instructions 'No special instructions were received'

loop_
_space_group_symop_operation_xyz
'x, y, z'
'-x, -y, -z'

loop_
_atom_site_label
_atom_site_type_symbol
_atom_site_fract_x
_atom_site_fract_y
_atom_site_fract_z
_atom_site_U_iso_or_equiv
_atom_site_adp_type
_atom_site_occupancy
_atom_site_site_symmetry_order
_atom_site_calc_flag
_atom_site_refinement_flags_posn
_atom_site_refinement_flags_occupancy
O1 O 0.1120(2) 0.4722(2) 0.53454(11) 0.0407(6) Uani 1 1 d . .
O2 O 0.5793(2) 0.7956(2) 0.58316(11) 0.0370(5) Uani 1 1 d . .
O3 O 0.28413(19) 0.9578(2) 0.66381(9) 0.0318(5) Uani 1 1 d . .
O4 O 0.7595(2) 1.0416(2) 0.78630(10) 0.0379(6) Uani 1 1 d . .
O5 O 0.40361(19) 0.98552(19) 0.89578(9) 0.0303(5) Uani 1 1 d . .
O6 O 0.7594(2) 0.8295(2) 0.97084(11) 0.0427(6) Uani 1 1 d . .
O7 O 0.2790(2) 0.5847(2) 0.96171(10) 0.0408(6) Uani 1 1 d . .
O8 O 0.55710(19) 0.4057(2) 0.85519(10) 0.0330(5) Uani 1 1 d . .
O9 O 0.1160(2) 0.3226(2) 0.74583(10) 0.0349(5) Uani 1 1 d . .
O10 O 0.4705(2) 0.3211(2) 0.62459(10) 0.0353(5) Uani 1 1 d . .
N1 N 0.1476(2) 0.6879(2) 0.53748(12) 0.0345(6) Uani 1 1 d . .
H1 H 0.079358 0.622550 0.533693 0.041 Uiso 1 1 calc R .
N2 N 0.5370(2) 0.5665(2) 0.59008(11) 0.0296(6) Uani 1 1 d . .
H2 H 0.515329 0.490489 0.589798 0.036 Uiso 1 1 calc R .
C1 C 0.2856(3) 0.3793(3) 0.55970(13) 0.0284(7) Uani 1 1 d . .
H1A H 0.343067 0.357848 0.541272 0.034 Uiso 1 1 calc R .
H1B H 0.200702 0.331622 0.531883 0.034 Uiso 1 1 calc R .
C2 C 0.3211(3) 0.5094(3) 0.56222(13) 0.0270(6) Uani 1 1 d . .
C3 C 0.2234(3) 0.5452(3) 0.54937(13) 0.0286(7) Uani 1 1 d . .
C4 C 0.2529(3) 0.6768(3) 0.55478(13) 0.0265(6) Uani 1 1 d . .
C5 C 0.3740(3) 0.7631(3) 0.57468(12) 0.0252(6) Uani 1 1 d . .
C6 C 0.4712(3) 0.7249(3) 0.57848(13) 0.0267(6) Uani 1 1 d . .
C7 C 0.4417(3) 0.5949(3) 0.57646(13) 0.0268(6) Uani 1 1 d . .
C8 C 0.1272(3) 0.7898(3) 0.52390(15) 0.0352(7) Uani 1 1 d . .
H8A H 0.178558 0.858666 0.559359 0.042 Uiso 1 1 calc R .
H8B H 0.038991 0.770818 0.520250 0.042 Uiso 1 1 calc R .
C9 C 0.1594(4) 0.8245(3) 0.46359(15) 0.0463(9) Uani 1 1 d . .
H9A H 0.116899 0.752775 0.429234 0.056 Uiso 1 1 calc R .
H9B H 0.250004 0.854189 0.469372 0.056 Uiso 1 1 calc R .
C10 C 0.1214(4) 0.9207(4) 0.4446(2) 0.0611(11) Uani 1 1 d . .
H10A H 0.133015 0.930206 0.402208 0.073 Uiso 1 1 calc R .
H10B H 0.031716 0.892134 0.441563 0.073 Uiso 1 1 calc R .
C11 C 0.1903(5) 1.0394(4) 0.4876(2) 0.0626(12) Uani 1 1 d . .
H11A H 0.162417 1.095461 0.470691 0.094 Uiso 1 1 calc GR .
H11B H 0.279496 1.068503 0.491601 0.094 Uiso 1 1 calc GR .
H11C H 0.174500 1.032624 0.529040 0.094 Uiso 1 1 calc GR .
C12 C 0.6713(3) 0.6420(3) 0.60530(15) 0.0329(7) Uani 1 1 d . .
H12A H 0.697533 0.703633 0.643713 0.039 Uiso 1 1 calc R .
H12B H 0.692754 0.682598 0.570419 0.039 Uiso 1 1 calc R .
C13 C 0.7376(3) 0.5636(3) 0.61568(17) 0.0399(8) Uani 1 1 d . .
H13A H 0.719935 0.527514 0.652357 0.048 Uiso 1 1 calc R .
H13B H 0.705538 0.498166 0.578404 0.048 Uiso 1 1 calc R .
C14 C 0.8770(3) 0.6350(4) 0.6269(2) 0.0542(10) Uani 1 1 d . .
H14A H 0.894520 0.671256 0.590281 0.065 Uiso 1 1 calc R .
H14B H 0.908948 0.700353 0.664224 0.065 Uiso 1 1 calc R .
C15 C 0.9439(5) 0.5576(5) 0.6372(3) 0.0805(16) Uani 1 1 d . .
H15A H 0.910598 0.491355 0.600897 0.121 Uiso 1 1 calc GR .
H15B H 0.931373 0.525951 0.675117 0.121 Uiso 1 1 calc GR .
H15C H 1.032895 0.605452 0.642182 0.121 Uiso 1 1 calc GR .
C16 C 0.4210(3) 0.8976(3) 0.58966(13) 0.0271(6) Uani 1 1 d . .
H16A H 0.352032 0.917046 0.572702 0.032 Uiso 1 1 calc R .
H16B H 0.487146 0.934655 0.568364 0.032 Uiso 1 1 calc R .
C17 C 0.4720(3) 0.9510(3) 0.65978(13) 0.0251(6) Uani 1 1 d . .
C18 C 0.4014(3) 0.9767(3) 0.69600(13) 0.0234(6) Uani 1 1 d . .
C19 C 0.4512(3) 1.0239(3) 0.75982(13) 0.0246(6) Uani 1 1 d . .
H19 H 0.401928 1.042094 0.783430 0.029 Uiso 1 1 calc R .
C20 C 0.5706(3) 1.0454(3) 0.79031(13) 0.0260(6) Uani 1 1 d . .
C21 C 0.6421(3) 1.0205(3) 0.75432(13) 0.0274(6) Uani 1 1 d . .
C22 C 0.5932(3) 0.9755(3) 0.68991(14) 0.0289(7) Uani 1 1 d . .
H22 H 0.643892 0.960990 0.665897 0.035 Uiso 1 1 calc R .
C23 C 0.2060(3) 0.9776(3) 0.69874(14) 0.0318(7) Uani 1 1 d . .
H23A H 0.253327 1.054090 0.729682 0.038 Uiso 1 1 calc R .
H23B H 0.174834 0.912783 0.721803 0.038 Uiso 1 1 calc R .
C24 C 0.0990(3) 0.9809(4) 0.65403(16) 0.0444(9) Uani 1 1 d . .
H24A H 0.053657 0.905597 0.623038 0.067 Uiso 1 1 calc GR .
H24B H 0.130381 1.047020 0.632470 0.067 Uiso 1 1 calc GR .
H24C H 0.043084 0.992281 0.677389 0.067 Uiso 1 1 calc GR .
C25 C 0.8318(3) 1.0078(4) 0.75298(16) 0.0430(9) Uani 1 1 d . .
H25A H 0.851133 1.055113 0.720249 0.052 Uiso 1 1 calc R .
H25B H 0.786156 0.922233 0.732485 0.052 Uiso 1 1 calc R .
C26 C 0.9494(4) 1.0313(5) 0.80054(18) 0.0584(12) Uani 1 1 d . .
H26A H 1.001650 1.007136 0.779691 0.088 Uiso 1 1 calc GR .
H26B H 0.928670 0.985511 0.833201 0.088 Uiso 1 1 calc GR .
H26C H 0.994518 1.116513 0.819661 0.088 Uiso 1 1 calc GR .
C27 C 0.6226(3) 1.0952(3) 0.86041(13) 0.0273(6) Uani 1 1 d . .
H27A H 0.582960 1.144985 0.873628 0.033 Uiso 1 1 calc R .
H27B H 0.712864 1.147209 0.869459 0.033 Uiso 1 1 calc R .
C28 C 0.6015(3) 0.9984(3) 0.89856(12) 0.0257(6) Uani 1 1 d . .
C29 C 0.4906(3) 0.9457(3) 0.91543(13) 0.0254(6) Uani 1 1 d . .
C30 C 0.4721(3) 0.8573(3) 0.95026(12) 0.0267(6) Uani 1 1 d . .
H30 H 0.396330 0.822576 0.962020 0.032 Uiso 1 1 calc R .
C31 C 0.5625(3) 0.8188(3) 0.96821(13) 0.0280(7) Uani 1 1 d . .
C32 C 0.6726(3) 0.8705(3) 0.95101(13) 0.0298(7) Uani 1 1 d . .
C33 C 0.6923(3) 0.9603(3) 0.91704(13) 0.0283(7) Uani 1 1 d . .
H33 H 0.768883 0.996223 0.906234 0.034 Uiso 1 1 calc R .
C34 C 0.2878(3) 0.9307(3) 0.91111(14) 0.0315(7) Uani 1 1 d . .
H34A H 0.301038 0.942625 0.957257 0.038 Uiso 1 1 calc R .
H34B H 0.246436 0.843973 0.893222 0.038 Uiso 1 1 calc R .
C35 C 0.2092(3) 0.9878(4) 0.88389(17) 0.0424(8) Uani 1 1 d . .
H35A H 0.198445 0.977090 0.838374 0.064 Uiso 1 1 calc GR .
H35B H 0.249857 1.073058 0.902845 0.064 Uiso 1 1 calc GR .
H35C H 0.127708 0.950453 0.892621 0.064 Uiso 1 1 calc GR .
C36 C 0.8622(3) 0.8601(4) 0.9465(2) 0.0512(10) Uani 1 1 d . .
H36A H 0.912765 0.947634 0.956556 0.061 Uiso 1 1 calc R .
H36B H 0.835459 0.832417 0.900328 0.061 Uiso 1 1 calc R .
C37 C 0.9371(4) 0.7999(4) 0.9765(3) 0.0692(13) Uani 1 1 d . .
H37A H 1.011447 0.820422 0.960907 0.104 Uiso 1 1 calc GR .
H37B H 0.886481 0.713295 0.965639 0.104 Uiso 1 1 calc GR .
H37C H 0.961944 0.827143 1.022191 0.104 Uiso 1 1 calc GR .
C38 C 0.5363(3) 0.7160(3) 1.00239(13) 0.0306(7) Uani 1 1 d . .
H38A H 0.615184 0.724140 1.029258 0.037 Uiso 1 1 calc R .
H38B H 0.481886 0.717936 1.029730 0.037 Uiso 1 1 calc R .
C39 C 0.4737(3) 0.5985(3) 0.95538(13) 0.0267(7) Uani 1 1 d . .
C40 C 0.3451(3) 0.5360(3) 0.93414(13) 0.0301(7) Uani 1 1 d . .
C41 C 0.2901(3) 0.4316(3) 0.88879(13) 0.0286(7) Uani 1 1 d . .
H41 H 0.202142 0.388807 0.875680 0.034 Uiso 1 1 calc R .
C42 C 0.3615(3) 0.3882(3) 0.86211(13) 0.0257(6) Uani 1 1 d . .
C43 C 0.4904(3) 0.4515(3) 0.88324(13) 0.0269(7) Uani 1 1 d . .
C44 C 0.5449(3) 0.5542(3) 0.92977(13) 0.0282(7) Uani 1 1 d . .
H44 H 0.632901 0.594952 0.944403 0.034 Uiso 1 1 calc R .
C45 C 0.1495(3) 0.5352(4) 0.93734(17) 0.0456(9) Uani 1 1 d . .
H45A H 0.109246 0.453869 0.945475 0.055 Uiso 1 1 calc R .
H45B H 0.128260 0.530270 0.891418 0.055 Uiso 1 1 calc R .
C46 C 0.1060(4) 0.6155(4) 0.9697(2) 0.0564(11) Uani 1 1 d . .
H46A H 0.015695 0.583621 0.953989 0.085 Uiso 1 1 calc GR .
H46B H 0.146213 0.695493 0.961109 0.085 Uiso 1 1 calc GR .
H46C H 0.127800 0.619747 1.015071 0.085 Uiso 1 1 calc GR .
C47 C 0.6890(3) 0.4678(3) 0.87531(16) 0.0399(8) Uani 1 1 d . .
H47A H 0.718928 0.461341 0.918903 0.048 Uiso 1 1 calc R .
H47B H 0.716907 0.553207 0.874108 0.048 Uiso 1 1 calc R .
C48 C 0.7395(4) 0.4124(4) 0.83160(19) 0.0496(9) Uani 1 1 d . .
H48A H 0.713089 0.423166 0.789014 0.074 Uiso 1 1 calc GR .
H48B H 0.707992 0.327053 0.831594 0.074 Uiso 1 1 calc GR .
H48C H 0.830462 0.450761 0.845663 0.074 Uiso 1 1 calc GR .
C49 C 0.3024(3) 0.2758(3) 0.81202(13) 0.0288(7) Uani 1 1 d . .
H49A H 0.216887 0.226893 0.814821 0.035 Uiso 1 1 calc R .
H49B H 0.350009 0.229168 0.819969 0.035 Uiso 1 1 calc R .
C50 C 0.2972(3) 0.2999(3) 0.74592(13) 0.0265(6) Uani 1 1 d . .
C51 C 0.2026(3) 0.3236(3) 0.71393(13) 0.0267(6) Uani 1 1 d . .
C52 C 0.1996(3) 0.3475(3) 0.65432(14) 0.0294(7) Uani 1 1 d . .
H52 H 0.134809 0.364215 0.633467 0.035 Uiso 1 1 calc R .
C53 C 0.2894(3) 0.3476(3) 0.62429(13) 0.0271(6) Uani 1 1 d . .
C54 C 0.3821(3) 0.3215(3) 0.65567(14) 0.0278(7) Uani 1 1 d . .
C55 C 0.3854(3) 0.2977(3) 0.71536(14) 0.0284(7) Uani 1 1 d . .
H55 H 0.449280 0.279504 0.735849 0.034 Uiso 1 1 calc R .
C56 C 0.0105(3) 0.3332(4) 0.71266(15) 0.0394(8) Uani 1 1 d . .
H56A H -0.038408 0.264924 0.676655 0.047 Uiso 1 1 calc R .
H56B H 0.037244 0.407558 0.696323 0.047 Uiso 1 1 calc R .
C57 C -0.0674(3) 0.3349(4) 0.75700(17) 0.0470(9) Uani 1 1 d . .
H57A H -0.143486 0.336666 0.734179 0.070 Uiso 1 1 calc GR .
H57B H -0.020440 0.405939 0.790833 0.070 Uiso 1 1 calc GR .
H57C H -0.089176 0.263307 0.774938 0.070 Uiso 1 1 calc GR .
C58 C 0.5237(4) 0.2430(4) 0.63791(18) 0.0498(10) Uani 1 1 d . .
H58A H 0.457970 0.164968 0.639576 0.060 Uiso 1 1 calc R .
H58B H 0.584902 0.276065 0.679492 0.060 Uiso 1 1 calc R .
C59 C 0.5858(4) 0.2260(4) 0.58932(19) 0.0508(10) Uani 1 1 d . .
H59A H 0.525156 0.193209 0.548162 0.076 Uiso 1 1 calc GR .
H59B H 0.620931 0.170578 0.599071 0.076 Uiso 1 1 calc GR .
H59C H 0.652482 0.302835 0.588557 0.076 Uiso 1 1 calc GR .
O11 O 0.8427(12) 0.7174(11) 0.7861(6) 0.160(4) Uani 0.5 1 d . P
O12 O 0.0317(11) 0.6607(11) 0.8157(7) 0.180(5) Uani 0.5 1 d . P
N3 N 0.6007(9) 0.6298(10) 0.7637(5) 0.216(4) Uiso 1 1 d D .
H3A H 0.556667 0.562312 0.735951 0.259 Uiso 1 1 calc R .
H3B H 0.677987 0.648952 0.783524 0.259 Uiso 1 1 calc R .
C60 C 0.5466(11) 0.7087(13) 0.7766(7) 0.290(8) Uiso 1 1 d D .
H60A H 0.600320 0.786592 0.768333 0.348 Uiso 1 1 calc R .
H60B H 0.553375 0.721098 0.822222 0.348 Uiso 1 1 calc R .
C61 C 0.4132(9) 0.6792(9) 0.7434(4) 0.160(3) Uiso 1 1 d D .
H61A H 0.381912 0.613874 0.706127 0.192 Uiso 1 1 calc R .
H61B H 0.409741 0.749963 0.729128 0.192 Uiso 1 1 calc R .
C62 C 0.3331(14) 0.641(2) 0.7893(9) 0.390(13) Uiso 1 1 d D .
H62A H 0.290918 0.553274 0.782622 0.468 Uiso 1 1 calc R .
H62B H 0.385656 0.673426 0.833094 0.468 Uiso 1 1 calc R .
C63 C 0.2424(12) 0.6872(13) 0.7786(6) 0.231(6) Uiso 1 1 d D .
H63A H 0.281529 0.771985 0.798592 0.346 Uiso 1 1 calc GR .
H63B H 0.174028 0.643332 0.796584 0.346 Uiso 1 1 calc GR .
H63C H 0.210115 0.677631 0.733345 0.346 Uiso 1 1 calc GR .

loop_
_atom_site_aniso_label
_atom_site_aniso_U_11
_atom_site_aniso_U_22
_atom_site_aniso_U_33
_atom_site_aniso_U_23
_atom_site_aniso_U_13
_atom_site_aniso_U_12
O1 0.0272(12) 0.0316(13) 0.0555(14) 0.0073(11) 0.0008(10) 0.0103(11)
O2 0.0302(13) 0.0325(13) 0.0530(14) 0.0159(10) 0.0162(10) 0.0146(11)
O3 0.0279(11) 0.0436(14) 0.0259(10) 0.0012(9) 0.0027(8) 0.0212(10)
O4 0.0268(12) 0.0569(16) 0.0315(12) 0.0107(10) 0.0058(9) 0.0203(11)
O5 0.0301(11) 0.0326(12) 0.0337(11) 0.0146(9) 0.0089(9) 0.0171(10)
O6 0.0479(14) 0.0575(17) 0.0482(14) 0.0280(12) 0.0215(11) 0.0398(13)
O7 0.0410(14) 0.0485(15) 0.0444(13) 0.0049(11) 0.0188(11) 0.0286(12)
O8 0.0307(12) 0.0339(13) 0.0387(12) 0.0041(9) 0.0127(9) 0.0176(10)
O9 0.0328(12) 0.0502(15) 0.0338(12) 0.0138(10) 0.0139(9) 0.0264(11)
O10 0.0414(13) 0.0377(13) 0.0459(13) 0.0219(10) 0.0248(10) 0.0270(11)
N1 0.0271(14) 0.0316(15) 0.0434(15) 0.0064(12) 0.0035(11) 0.0143(12)
N2 0.0293(14) 0.0258(14) 0.0373(14) 0.0101(11) 0.0095(11) 0.0143(12)
C1 0.0283(16) 0.0284(17) 0.0287(15) 0.0062(12) 0.0078(12) 0.0124(14)
C2 0.0315(16) 0.0288(17) 0.0228(14) 0.0074(12) 0.0068(12) 0.0150(14)
C3 0.0262(16) 0.0316(18) 0.0254(15) 0.0059(12) 0.0039(12) 0.0117(14)
C4 0.0303(16) 0.0298(17) 0.0228(14) 0.0064(12) 0.0071(12) 0.0165(14)
C5 0.0290(16) 0.0291(17) 0.0207(14) 0.0064(11) 0.0052(11) 0.0162(14)
C6 0.0282(16) 0.0300(17) 0.0241(14) 0.0107(12) 0.0078(12) 0.0133(14)
C7 0.0309(16) 0.0324(17) 0.0214(14) 0.0075(12) 0.0077(12) 0.0174(14)
C8 0.0310(17) 0.0342(19) 0.0417(18) 0.0016(14) 0.0019(14) 0.0206(15)
C9 0.064(2) 0.052(2) 0.0299(17) 0.0050(15) 0.0008(16) 0.038(2)
C10 0.072(3) 0.056(3) 0.058(2) 0.015(2) -0.002(2) 0.039(2)
C11 0.086(3) 0.045(3) 0.061(3) 0.019(2) 0.024(2) 0.030(2)
C12 0.0316(17) 0.0357(19) 0.0375(17) 0.0117(14) 0.0124(14) 0.0183(15)
C13 0.0393(19) 0.042(2) 0.0461(19) 0.0145(16) 0.0137(15) 0.0234(17)
C14 0.039(2) 0.069(3) 0.068(3) 0.027(2) 0.0183(19) 0.032(2)
C15 0.064(3) 0.115(5) 0.096(4) 0.048(3) 0.032(3) 0.061(3)
C16 0.0303(16) 0.0276(17) 0.0267(15) 0.0108(12) 0.0073(12) 0.0150(14)
C17 0.0301(16) 0.0217(15) 0.0266(15) 0.0086(12) 0.0080(12) 0.0136(13)
C18 0.0232(14) 0.0195(15) 0.0273(15) 0.0079(11) 0.0039(11) 0.0096(12)
C19 0.0303(16) 0.0206(15) 0.0258(14) 0.0070(11) 0.0076(12) 0.0135(13)
C20 0.0287(16) 0.0200(15) 0.0260(15) 0.0071(11) 0.0026(12) 0.0091(13)
C21 0.0247(15) 0.0278(17) 0.0278(15) 0.0107(12) 0.0051(12) 0.0095(13)
C22 0.0272(16) 0.0333(18) 0.0297(15) 0.0125(13) 0.0096(12) 0.0145(14)
C23 0.0323(17) 0.0374(19) 0.0297(16) 0.0053(13) 0.0102(13) 0.0188(15)
C24 0.0351(19) 0.065(3) 0.0387(19) 0.0056(17) 0.0080(15) 0.0298(19)
C25 0.0317(18) 0.064(3) 0.0373(18) 0.0128(17) 0.0100(14) 0.0239(18)
C26 0.038(2) 0.102(4) 0.049(2) 0.026(2) 0.0136(17) 0.041(2)
C27 0.0327(16) 0.0207(15) 0.0264(15) 0.0067(12) 0.0046(12) 0.0109(13)
C28 0.0321(16) 0.0218(15) 0.0205(14) 0.0027(11) 0.0038(12) 0.0112(13)
C29 0.0278(15) 0.0251(16) 0.0232(14) 0.0013(11) 0.0024(12) 0.0144(13)
C30 0.0328(16) 0.0267(16) 0.0222(14) 0.0049(12) 0.0088(12) 0.0140(14)
C31 0.0383(17) 0.0290(17) 0.0207(14) 0.0046(12) 0.0070(12) 0.0192(14)
C32 0.0380(18) 0.0343(18) 0.0258(15) 0.0090(13) 0.0092(13) 0.0233(15)
C33 0.0297(16) 0.0305(17) 0.0263(15) 0.0059(12) 0.0076(12) 0.0149(14)
C34 0.0304(16) 0.0319(18) 0.0332(16) 0.0105(13) 0.0087(13) 0.0138(14)
C35 0.0361(19) 0.056(2) 0.0452(19) 0.0199(17) 0.0116(15) 0.0273(18)
C36 0.039(2) 0.057(3) 0.075(3) 0.034(2) 0.0238(19) 0.030(2)
C37 0.045(2) 0.066(3) 0.120(4) 0.046(3) 0.027(2) 0.038(2)
C38 0.0428(18) 0.0342(18) 0.0238(15) 0.0117(13) 0.0116(13) 0.0230(16)
C39 0.0383(17) 0.0288(17) 0.0236(14) 0.0142(12) 0.0130(12) 0.0208(14)
C40 0.0393(18) 0.0351(18) 0.0282(15) 0.0135(13) 0.0164(13) 0.0235(15)
C41 0.0314(16) 0.0305(17) 0.0313(16) 0.0141(13) 0.0122(13) 0.0172(14)
C42 0.0336(16) 0.0278(16) 0.0250(14) 0.0147(12) 0.0124(12) 0.0183(14)
C43 0.0334(16) 0.0306(17) 0.0266(15) 0.0136(12) 0.0126(12) 0.0198(14)
C44 0.0322(16) 0.0309(17) 0.0270(15) 0.0124(12) 0.0101(12) 0.0168(14)
C45 0.041(2) 0.054(2) 0.052(2) 0.0104(18) 0.0193(17) 0.0275(19)
C46 0.051(2) 0.056(3) 0.082(3) 0.018(2) 0.034(2) 0.034(2)
C47 0.0354(19) 0.043(2) 0.0439(19) 0.0066(15) 0.0135(15) 0.0191(17)
C48 0.042(2) 0.046(2) 0.068(2) 0.0062(18) 0.0265(18) 0.0219(18)
C49 0.0337(17) 0.0265(17) 0.0336(16) 0.0139(13) 0.0143(13) 0.0163(14)
C50 0.0307(16) 0.0197(15) 0.0314(15) 0.0082(12) 0.0107(12) 0.0116(13)
C51 0.0282(16) 0.0244(16) 0.0313(15) 0.0057(12) 0.0108(12) 0.0141(13)
C52 0.0290(16) 0.0273(17) 0.0316(16) 0.0039(12) 0.0044(13) 0.0142(14)
C53 0.0303(16) 0.0204(15) 0.0289(15) 0.0034(12) 0.0072(12) 0.0103(13)
C54 0.0306(16) 0.0227(16) 0.0324(16) 0.0069(12) 0.0127(13) 0.0118(13)
C55 0.0289(16) 0.0234(16) 0.0361(16) 0.0085(12) 0.0086(13) 0.0141(13)
C56 0.0327(18) 0.055(2) 0.0394(18) 0.0123(16) 0.0107(14) 0.0269(17)
C57 0.039(2) 0.063(3) 0.050(2) 0.0116(18) 0.0169(16) 0.031(2)
C58 0.071(3) 0.056(3) 0.056(2) 0.0289(19) 0.036(2) 0.047(2)
C59 0.070(3) 0.042(2) 0.067(2) 0.0227(19) 0.042(2) 0.037(2)
O11 0.185(11) 0.151(11) 0.180(11) 0.044(9) 0.104(9) 0.082(9)
O12 0.137(9) 0.115(9) 0.208(13) 0.005(8) -0.041(9) 0.026(7)

loop_
_atom_type_symbol
_atom_type_description
_atom_type_scat_dispersion_real
_atom_type_scat_dispersion_imag
_atom_type_scat_source
C C 0.0033 0.0016 'International Tables Vol C Tables 4.2.6.8 and 6.1.1.4'
H H 0.0000 0.0000 'International Tables Vol C Tables 4.2.6.8 and 6.1.1.4'
N N 0.0061 0.0033 'International Tables Vol C Tables 4.2.6.8 and 6.1.1.4'
O O 0.0106 0.0060 'International Tables Vol C Tables 4.2.6.8 and 6.1.1.4'

loop_
_geom_angle_atom_site_label_1
_geom_angle_atom_site_label_2
_geom_angle_atom_site_label_3
_geom_angle
C18 O3 C23 118.4(2)
C21 O4 C25 118.4(2)
C29 O5 C34 117.6(2)
C32 O6 C36 119.9(3)
C40 O7 C45 118.8(3)
C43 O8 C47 117.8(3)
C51 O9 C56 117.7(2)
C54 O10 C58 117.2(2)
C4 N1 H1 114.6
C4 N1 C8 130.9(3)
C8 N1 H1 114.6
C7 N2 H2 114.9
C7 N2 C12 130.3(3)
C12 N2 H2 114.9
H1A C1 H1B 107.8
C2 C1 H1A 109.1
C2 C1 H1B 109.1
C2 C1 C53 112.5(2)
C53 C1 H1A 109.1
C53 C1 H1B 109.1
C3 C2 C1 118.0(3)
C7 C2 C1 123.3(3)
C7 C2 C3 118.7(3)
O1 C3 C2 122.2(3)
O1 C3 C4 117.0(3)
C2 C3 C4 120.8(3)
N1 C4 C3 110.0(3)
N1 C4 C5 129.8(3)
C5 C4 C3 120.2(3)
C4 C5 C6 117.8(3)
C4 C5 C16 127.8(3)
C6 C5 C16 114.2(3)
O2 C6 C5 121.7(3)
O2 C6 C7 117.9(3)
C5 C6 C7 120.4(3)
N2 C7 C2 121.2(3)
N2 C7 C6 118.2(3)
C2 C7 C6 120.6(3)
N1 C8 H8A 109.1
N1 C8 H8B 109.1
N1 C8 C9 112.7(3)
H8A C8 H8B 107.8
C9 C8 H8A 109.1
C9 C8 H8B 109.1
C8 C9 H9A 109.1
C8 C9 H9B 109.1
C8 C9 C10 112.6(3)
H9A C9 H9B 107.8
C10 C9 H9A 109.1
C10 C9 H9B 109.1
C9 C10 H10A 108.4
C9 C10 H10B 108.4
H10A C10 H10B 107.5
C11 C10 C9 115.4(3)
C11 C10 H10A 108.4
C11 C10 H10B 108.4
C10 C11 H11A 109.5
C10 C11 H11B 109.5
C10 C11 H11C 109.5
H11A C11 H11B 109.5
H11A C11 H11C 109.5
H11B C11 H11C 109.5
N2 C12 H12A 110.0
N2 C12 H12B 110.0
N2 C12 C13 108.5(3)
H12A C12 H12B 108.4
C13 C12 H12A 110.0
C13 C12 H12B 110.0
C12 C13 H13A 109.4
C12 C13 H13B 109.4
H13A C13 H13B 108.0
C14 C13 C12 111.2(3)
C14 C13 H13A 109.4
C14 C13 H13B 109.4
C13 C14 H14A 109.3
C13 C14 H14B 109.3
H14A C14 H14B 108.0
C15 C14 C13 111.6(4)
C15 C14 H14A 109.3
C15 C14 H14B 109.3
C14 C15 H15A 109.5
C14 C15 H15B 109.5
C14 C15 H15C 109.5
H15A C15 H15B 109.5
H15A C15 H15C 109.5
H15B C15 H15C 109.5
C5 C16 H16A 109.0
C5 C16 H16B 109.0
C5 C16 C17 113.0(2)
H16A C16 H16B 107.8
C17 C16 H16A 109.0
C17 C16 H16B 109.0
C18 C17 C16 122.4(3)
C22 C17 C16 119.9(3)
C22 C17 C18 117.7(3)
O3 C18 C17 116.0(2)
O3 C18 C19 123.5(3)
C19 C18 C17 120.4(3)
C18 C19 H19 119.0
C20 C19 C18 122.1(3)
C20 C19 H19 119.0
C19 C20 C21 117.8(3)
C19 C20 C27 121.2(3)
C21 C20 C27 120.9(3)
O4 C21 C20 116.2(2)
O4 C21 C22 123.6(3)
C22 C21 C20 120.2(3)
C17 C22 H22 119.1
C21 C22 C17 121.7(3)
C21 C22 H22 119.1
O3 C23 H23A 110.0
O3 C23 H23B 110.0
O3 C23 C24 108.6(2)
H23A C23 H23B 108.3
C24 C23 H23A 110.0
C24 C23 H23B 110.0
C23 C24 H24A 109.5
C23 C24 H24B 109.5
C23 C24 H24C 109.5
H24A C24 H24B 109.5
H24A C24 H24C 109.5
H24B C24 H24C 109.5
O4 C25 H25A 110.4
O4 C25 H25B 110.4
O4 C25 C26 106.6(3)
H25A C25 H25B 108.6
C26 C25 H25A 110.4
C26 C25 H25B 110.4
C25 C26 H26A 109.5
C25 C26 H26B 109.5
C25 C26 H26C 109.5
H26A C26 H26B 109.5
H26A C26 H26C 109.5
H26B C26 H26C 109.5
C20 C27 H27A 109.0
C20 C27 H27B 109.0
C20 C27 C28 112.8(2)
H27A C27 H27B 107.8
C28 C27 H27A 109.0
C28 C27 H27B 109.0
C29 C28 C27 120.5(3)
C29 C28 C33 118.6(3)
C33 C28 C27 120.9(3)
O5 C29 C28 116.6(3)
O5 C29 C30 123.3(3)
C30 C29 C28 120.2(3)
C29 C30 H30 119.5
C29 C30 C31 121.0(3)
C31 C30 H30 119.5
C30 C31 C38 119.9(3)
C32 C31 C30 118.9(3)
C32 C31 C38 121.0(3)
O6 C32 C31 116.2(3)
O6 C32 C33 123.6(3)
C31 C32 C33 120.2(3)
C28 C33 H33 119.5
C32 C33 C28 121.1(3)
C32 C33 H33 119.5
O5 C34 H34A 110.2
O5 C34 H34B 110.2
O5 C34 C35 107.4(3)
H34A C34 H34B 108.5
C35 C34 H34A 110.2
C35 C34 H34B 110.2
C34 C35 H35A 109.5
C34 C35 H35B 109.5
C34 C35 H35C 109.5
H35A C35 H35B 109.5
H35A C35 H35C 109.5
H35B C35 H35C 109.5
O6 C36 H36A 110.3
O6 C36 H36B 110.3
O6 C36 C37 107.0(3)
H36A C36 H36B 108.6
C37 C36 H36A 110.3
C37 C36 H36B 110.3
C36 C37 H37A 109.5
C36 C37 H37B 109.5
C36 C37 H37C 109.5
H37A C37 H37B 109.5
H37A C37 H37C 109.5
H37B C37 H37C 109.5
C31 C38 H38A 109.7
C31 C38 H38B 109.7
H38A C38 H38B 108.2
C39 C38 C31 110.0(2)
C39 C38 H38A 109.7
C39 C38 H38B 109.7
C40 C39 C38 121.6(3)
C44 C39 C38 119.9(3)
C44 C39 C40 118.3(3)
O7 C40 C39 115.6(3)
C41 C40 O7 123.9(3)
C41 C40 C39 120.5(3)
C40 C41 H41 119.4
C40 C41 C42 121.2(3)
C42 C41 H41 119.4
C41 C42 C43 118.1(3)
C41 C42 C49 121.5(3)
C43 C42 C49 120.4(3)
O8 C43 C42 116.0(3)
O8 C43 C44 123.5(3)
C44 C43 C42 120.5(3)
C39 C44 C43 121.3(3)
C39 C44 H44 119.3
C43 C44 H44 119.3
O7 C45 H45A 110.3
O7 C45 H45B 110.3
O7 C45 C46 107.0(3)
H45A C45 H45B 108.6
C46 C45 H45A 110.3
C46 C45 H45B 110.3
C45 C46 H46A 109.5
C45 C46 H46B 109.5
C45 C46 H46C 109.5
H46A C46 H46B 109.5
H46A C46 H46C 109.5
H46B C46 H46C 109.5
O8 C47 H47A 110.2
O8 C47 H47B 110.2
O8 C47 C48 107.7(3)
H47A C47 H47B 108.5
C48 C47 H47A 110.2
C48 C47 H47B 110.2
C47 C48 H48A 109.5
C47 C48 H48B 109.5
C47 C48 H48C 109.5
H48A C48 H48B 109.5
H48A C48 H48C 109.5
H48B C48 H48C 109.5
C42 C49 H49A 109.0
C42 C49 H49B 109.0
C42 C49 C50 113.0(2)
H49A C49 H49B 107.8
C50 C49 H49A 109.0
C50 C49 H49B 109.0
C51 C50 C49 120.8(3)
C55 C50 C49 121.2(3)
C55 C50 C51 118.0(3)
O9 C51 C50 115.7(2)
O9 C51 C52 123.7(3)
C52 C51 C50 120.6(3)
C51 C52 H52 119.3
C51 C52 C53 121.4(3)
C53 C52 H52 119.3
C52 C53 C1 119.7(3)
C54 C53 C1 122.3(3)
C54 C53 C52 118.0(3)
C53 C54 O10 117.1(3)
C55 C54 O10 122.3(3)
C55 C54 C53 120.7(3)
C50 C55 H55 119.3
C54 C55 C50 121.4(3)
C54 C55 H55 119.3
O9 C56 H56A 110.0
O9 C56 H56B 110.0
O9 C56 C57 108.4(3)
H56A C56 H56B 108.4
C57 C56 H56A 110.0
C57 C56 H56B 110.0
C56 C57 H57A 109.5
C56 C57 H57B 109.5
C56 C57 H57C 109.5
H57A C57 H57B 109.5
H57A C57 H57C 109.5
H57B C57 H57C 109.5
O10 C58 H58A 109.5
O10 C58 H58B 109.5
O10 C58 C59 110.8(3)
H58A C58 H58B 108.1
C59 C58 H58A 109.5
C59 C58 H58B 109.5
C58 C59 H59A 109.5
C58 C59 H59B 109.5
C58 C59 H59C 109.5
H59A C59 H59B 109.5
H59A C59 H59C 109.5
H59B C59 H59C 109.5
H3A N3 H3B 120.0
C60 N3 H3A 120.0
C60 N3 H3B 120.0
N3 C60 H60A 106.9
N3 C60 H60B 106.9
N3 C60 C61 121.8(11)
H60A C60 H60B 106.7
C61 C60 H60A 106.9
C61 C60 H60B 106.9
C60 C61 H61A 110.0
C60 C61 H61B 110.0
C60 C61 C62 108.6(8)
H61A C61 H61B 108.4
C62 C61 H61A 110.0
C62 C61 H61B 110.0
C61 C62 H62A 110.1
C61 C62 H62B 110.1
H62A C62 H62B 108.4
C63 C62 C61 108.1(11)
C63 C62 H62A 110.1
C63 C62 H62B 110.1
C62 C63 H63A 109.5
C62 C63 H63B 109.5
C62 C63 H63C 109.5
H63A C63 H63B 109.5
H63A C63 H63C 109.5
H63B C63 H63C 109.5

loop_
_geom_bond_atom_site_label_1
_geom_bond_atom_site_label_2
_geom_bond_distance
O1 C3 1.241(4)
O2 C6 1.229(4)
O3 C18 1.384(3)
O3 C23 1.422(4)
O4 C21 1.374(3)
O4 C25 1.418(4)
O5 C29 1.372(3)
O5 C34 1.426(4)
O6 C32 1.381(4)
O6 C36 1.389(4)
O7 C40 1.388(4)
O7 C45 1.406(4)
O8 C43 1.377(3)
O8 C47 1.422(4)
O9 C51 1.381(3)
O9 C56 1.422(4)
O10 C54 1.392(4)
O10 C58 1.412(4)
N1 H1 0.8800
N1 C4 1.340(4)
N1 C8 1.454(4)
N2 H2 0.8800
N2 C7 1.346(4)
N2 C12 1.466(4)
C1 H1A 0.9900
C1 H1B 0.9900
C1 C2 1.503(4)
C1 C53 1.525(4)
C2 C3 1.434(4)
C2 C7 1.369(4)
C3 C4 1.529(4)
C4 C5 1.375(4)
C5 C6 1.447(4)
C5 C16 1.521(4)
C6 C7 1.517(4)
C8 H8A 0.9900
C8 H8B 0.9900
C8 C9 1.523(5)
C9 H9A 0.9900
C9 H9B 0.9900
C9 C10 1.535(5)
C10 H10A 0.9900
C10 H10B 0.9900
C10 C11 1.485(6)
C11 H11A 0.9800
C11 H11B 0.9800
C11 H11C 0.9800
C12 H12A 0.9900
C12 H12B 0.9900
C12 C13 1.524(4)
C13 H13A 0.9900
C13 H13B 0.9900
C13 C14 1.518(5)
C14 H14A 0.9900
C14 H14B 0.9900
C14 C15 1.518(6)
C15 H15A 0.9800
C15 H15B 0.9800
C15 H15C 0.9800
C16 H16A 0.9900
C16 H16B 0.9900
C16 C17 1.523(4)
C17 C18 1.393(4)
C17 C22 1.393(4)
C18 C19 1.385(4)
C19 H19 0.9500
C19 C20 1.385(4)
C20 C21 1.395(4)
C20 C27 1.516(4)
C21 C22 1.393(4)
C22 H22 0.9500
C23 H23A 0.9900
C23 H23B 0.9900
C23 C24 1.500(4)
C24 H24A 0.9800
C24 H24B 0.9800
C24 H24C 0.9800
C25 H25A 0.9900
C25 H25B 0.9900
C25 C26 1.506(5)
C26 H26A 0.9800
C26 H26B 0.9800
C26 H26C 0.9800
C27 H27A 0.9900
C27 H27B 0.9900
C27 C28 1.520(4)
C28 C29 1.390(4)
C28 C33 1.391(4)
C29 C30 1.388(4)
C30 H30 0.9500
C30 C31 1.390(4)
C31 C32 1.384(4)
C31 C38 1.521(4)
C32 C33 1.388(4)
C33 H33 0.9500
C34 H34A 0.9900
C34 H34B 0.9900
C34 C35 1.498(4)
C35 H35A 0.9800
C35 H35B 0.9800
C35 H35C 0.9800
C36 H36A 0.9900
C36 H36B 0.9900
C36 C37 1.516(5)
C37 H37A 0.9800
C37 H37B 0.9800
C37 H37C 0.9800
C38 H38A 0.9900
C38 H38B 0.9900
C38 C39 1.514(4)
C39 C40 1.391(4)
C39 C44 1.386(4)
C40 C41 1.386(4)
C41 H41 0.9500
C41 C42 1.391(4)
C42 C43 1.394(4)
C42 C49 1.508(4)
C43 C44 1.386(4)
C44 H44 0.9500
C45 H45A 0.9900
C45 H45B 0.9900
C45 C46 1.503(5)
C46 H46A 0.9800
C46 H46B 0.9800
C46 H46C 0.9800
C47 H47A 0.9900
C47 H47B 0.9900
C47 C48 1.502(5)
C48 H48A 0.9800
C48 H48B 0.9800
C48 H48C 0.9800
C49 H49A 0.9900
C49 H49B 0.9900
C49 C50 1.523(4)
C50 C51 1.394(4)
C50 C55 1.390(4)
C51 C52 1.384(4)
C52 H52 0.9500
C52 C53 1.391(4)
C53 C54 1.390(4)
C54 C55 1.385(4)
C55 H55 0.9500
C56 H56A 0.9900
C56 H56B 0.9900
C56 C57 1.502(5)
C57 H57A 0.9800
C57 H57B 0.9800
C57 H57C 0.9800
C58 H58A 0.9900
C58 H58B 0.9900
C58 C59 1.480(5)
C59 H59A 0.9800
C59 H59B 0.9800
C59 H59C 0.9800
N3 H3A 0.8800
N3 H3B 0.8800
N3 C60 1.437(9)
C60 H60A 0.9900
C60 H60B 0.9900
C60 C61 1.524(8)
C61 H61A 0.9900
C61 H61B 0.9900
C61 C62 1.528(9)
C62 H62A 0.9900
C62 H62B 0.9900
C62 C63 1.442(9)
C63 H63A 0.9800
C63 H63B 0.9800
C63 H63C 0.9800
